data_7159315
loop_
_publ_author_name
'Lukoyanov, Alexander A.'
'Tabolin, Andrey A.'
'Nelyubina, Yulia V.'
'Aksenova, Svetlana A.'
'Sukhorukov, Alexey Yu'

_publ_section_title
;
 Nitronate-aryne cycloaddition as a concise route to stereochemically
 complex fused benzisoxazolines and amino alcohols.
;
_journal_issue 18
_journal_name_full 'Organic &amp; biomolecular chemistry'
_journal_page_first 3871
_journal_page_last 3880
_journal_paper_doi 10.1039/d3ob00235g
_journal_volume 21
_journal_year 2023
_chemical_formula_moiety 'C28 H27 N O7'
_chemical_formula_sum 'C28 H27 N O7'
_chemical_formula_weight 489.50
_space_group_crystal_system monoclinic
_space_group_IT_number 15
_space_group_name_Hall '-C 2yc'
_space_group_name_H-M_alt 'C 1 2/c 1'
_atom_sites_solution_hydrogens geom
_atom_sites_solution_primary dual
_audit_creation_date 2023-01-25
_audit_creation_method
;
Olex2 1.3
(compiled 2020.11.12 svn.r5f609507 for OlexSys, GUI svn.r6408)
;
_audit_update_record
;
2023-01-25 deposited with the CCDC.	2023-04-12 downloaded from the CCDC.
;
_cell_angle_alpha 90
_cell_angle_beta 93.074(2)
_cell_angle_gamma 90
_cell_formula_units_Z 8
_cell_length_a 18.0942(6)
_cell_length_b 12.8516(4)
_cell_length_c 20.5407(7)
_cell_measurement_reflns_used 5635
_cell_measurement_temperature 100
_cell_measurement_theta_max 29.71
_cell_measurement_theta_min 2.16
_cell_volume 4769.6(3)
_computing_molecular_graphics 'Olex2 1.3 (Dolomanov et al., 2009)'
_computing_publication_material 'Olex2 1.3 (Dolomanov et al., 2009)'
_computing_structure_refinement 'XL  (Sheldrick, 2008)'
_computing_structure_solution 'SHELXT 2014/4 (Sheldrick, 2014)'
_diffrn_ambient_temperature 100
_diffrn_measured_fraction_theta_full 1.000
_diffrn_measured_fraction_theta_max 1.000
_diffrn_measurement_device_type 'Bruker Quest D8'
_diffrn_measurement_method '\f and \w scans'
_diffrn_radiation_monochromator graphite
_diffrn_radiation_type MoK\a
_diffrn_radiation_wavelength 0.71073
_diffrn_reflns_av_R_equivalents 0.0788
_diffrn_reflns_av_unetI/netI 0.0644
_diffrn_reflns_Laue_measured_fraction_full 1.000
_diffrn_reflns_Laue_measured_fraction_max 1.000
_diffrn_reflns_limit_h_max 24
_diffrn_reflns_limit_h_min -24
_diffrn_reflns_limit_k_max 17
_diffrn_reflns_limit_k_min -16
_diffrn_reflns_limit_l_max 28
_diffrn_reflns_limit_l_min -28
_diffrn_reflns_number 31219
_diffrn_reflns_point_group_measured_fraction_full 1.000
_diffrn_reflns_point_group_measured_fraction_max 1.000
_diffrn_reflns_theta_full 25.242
_diffrn_reflns_theta_max 28.998
_diffrn_reflns_theta_min 1.945
_diffrn_source_current 1.4
_diffrn_source_power 0.07
_diffrn_source_voltage 50.0
_diffrn_standards_number 0
_exptl_absorpt_coefficient_mu 0.098
_exptl_absorpt_correction_T_max 0.7461
_exptl_absorpt_correction_T_min 0.5672
_exptl_absorpt_correction_type multi-scan
_exptl_absorpt_process_details
;
SADABS-2016/2 (Bruker,2016/2) was used for absorption correction.
wR2(int) was 0.1117 before and 0.0726 after correction.
The Ratio of minimum to maximum transmission is 0.7602.
The \l/2 correction factor is Not present.
;
_exptl_crystal_colour colourless
_exptl_crystal_colour_primary colourless
_exptl_crystal_density_diffrn 1.363
_exptl_crystal_description prism
_exptl_crystal_F_000 2064
_exptl_crystal_size_max 0.25
_exptl_crystal_size_mid 0.15
_exptl_crystal_size_min 0.15
_refine_diff_density_max 0.445
_refine_diff_density_min -0.273
_refine_diff_density_rms 0.067
_refine_ls_extinction_method none
_refine_ls_goodness_of_fit_ref 1.027
_refine_ls_hydrogen_treatment constr
_refine_ls_matrix_type full
_refine_ls_number_parameters 339
_refine_ls_number_reflns 6335
_refine_ls_number_restraints 9
_refine_ls_restrained_S_all 1.029
_refine_ls_R_factor_all 0.0779
_refine_ls_R_factor_gt 0.0491
_refine_ls_shift/su_max 0.001
_refine_ls_shift/su_mean 0.000
_refine_ls_structure_factor_coef Fsqd
_refine_ls_weighting_details 'w=1/[\s^2^(Fo^2^)+(0.0375P)^2^+5.1159P] where P=(Fo^2^+2Fc^2^)/3'
_refine_ls_weighting_scheme calc
_refine_ls_wR_factor_gt 0.1055
_refine_ls_wR_factor_ref 0.1239
_reflns_Friedel_coverage 0.000
_reflns_number_gt 4584
_reflns_number_total 6335
_reflns_threshold_expression 'I > 2\s(I)'
_cod_data_source_file d3ob00235g2.cif
_cod_data_source_block AL272
_cod_depositor_comments 'Adding full bibliography for 7159308--7159315.cif.'
_cod_database_code 7159315
_shelxl_version_number 2014/6
_shelx_space_group_comment
;
The symmetry employed for this shelxl refinement is uniquely defined
by the following loop, which should always be used as a source of
symmetry information in preference to the above space-group names.
They are only intended as comments.
;
_shelx_estimated_absorpt_t_max 0.985
_shelx_estimated_absorpt_t_min 0.976
_olex2_refinement_description
;
1. Fixed Uiso
 At 1.2 times of:
  All C(H) groups, All C(H,H) groups
 At 1.5 times of:
  All C(H,H,H) groups
2. Restrained distances
 O6-C14 \\sim O6-C14'
 with sigma of 0.02
 C15-C14 \\sim C15'-C14'
 with sigma of 0.02
 O6-C13 \\sim O6'-C13
 with sigma of 0.02
3. Uiso/Uaniso restraints and constraints
Uanis(C15) \\sim Ueq: with sigma of 0.005 and sigma for terminal atoms of 0.01
Uanis(C14) = Uanis(C14')
Uanis(C15) = Uanis(C15')
Uanis(O6') = Uanis(O6)
4. Others
 Sof(O6')=Sof(C14')=Sof(H14A)=Sof(H14B)=Sof(C15')=Sof(H15A)=Sof(H15B)=
 Sof(H15C)=1-FVAR(1)
 Sof(O6)=Sof(C14)=Sof(H14C)=Sof(H14D)=Sof(C15)=Sof(H15D)=Sof(H15E)=Sof(H15F)=
 FVAR(1)
5.a Ternary CH refined with riding coordinates:
 C4(H4)
5.b Secondary CH2 refined with riding coordinates:
 C11(H11A,H11B), C14'(H14A,H14B), C14(H14C,H14D)
5.c Aromatic/amide H refined with riding coordinates:
 C6(H6), C7(H7), C8(H8), C9(H9), C17(H17), C18(H18), C20(H20), C21(H21),
 C24(H24), C25(H25), C26(H26), C27(H27), C28(H28)
5.d Idealised Me refined as rotating group:
 C12(H12A,H12B,H12C), C22(H22A,H22B,H22C), C15'(H15A,H15B,H15C), C15(H15D,H15E,
 H15F)
;
_olex2_submission_special_instructions 'No special instructions were received'

loop_
_space_group_symop_operation_xyz
'x, y, z'
'-x, y, -z+1/2'
'x+1/2, y+1/2, z'
'-x+1/2, y+1/2, -z+1/2'
'-x, -y, -z'
'x, -y, z-1/2'
'-x+1/2, -y+1/2, -z'
'x+1/2, -y+1/2, z-1/2'

loop_
_atom_site_label
_atom_site_type_symbol
_atom_site_fract_x
_atom_site_fract_y
_atom_site_fract_z
_atom_site_U_iso_or_equiv
_atom_site_adp_type
_atom_site_occupancy
_atom_site_site_symmetry_order
_atom_site_calc_flag
_atom_site_refinement_flags_posn
_atom_site_refinement_flags_adp
_atom_site_refinement_flags_occupancy
_atom_site_disorder_assembly
_atom_site_disorder_group
O1 O -0.78916(6) -0.62803(9) -0.74099(5) 0.0192(3) Uani 1 1 d . . . . .
O2 O -0.72935(6) -0.77814(9) -0.70954(5) 0.0167(2) Uani 1 1 d . . . . .
O3 O -0.64109(7) -0.94251(9) -0.68344(6) 0.0231(3) Uani 1 1 d . . . . .
O4 O -0.70292(7) -0.97524(9) -0.59345(6) 0.0213(3) Uani 1 1 d . . . . .
O5 O -0.81584(6) -0.82800(9) -0.56083(6) 0.0189(3) Uani 1 1 d . . . . .
O7 O -0.37491(6) -0.80259(10) -0.59366(6) 0.0217(3) Uani 1 1 d . . . . .
N1 N -0.71911(7) -0.66528(10) -0.71243(7) 0.0157(3) Uani 1 1 d . . . . .
C1 C -0.83397(9) -0.60531(13) -0.69023(8) 0.0177(3) Uani 1 1 d . . . . .
C2 C -0.79594(9) -0.60671(12) -0.63058(8) 0.0154(3) Uani 1 1 d . . . . .
C3 C -0.71527(8) -0.63048(12) -0.64160(7) 0.0139(3) Uani 1 1 d . . . . .
C4 C -0.68414(8) -0.72661(12) -0.60449(8) 0.0133(3) Uani 1 1 d . . . . .
H4 H -0.7006 -0.7257 -0.5588 0.016 Uiso 1 1 calc R U . . .
C5 C -0.72582(9) -0.81322(12) -0.64358(7) 0.0142(3) Uani 1 1 d . . . . .
C6 C -0.90803(9) -0.57980(14) -0.69863(9) 0.0219(4) Uani 1 1 d . . . . .
H6 H -0.9331 -0.5796 -0.7405 0.026 Uiso 1 1 calc R U . . .
C7 C -0.94383(10) -0.55446(14) -0.64253(9) 0.0243(4) Uani 1 1 d . . . . .
H7 H -0.9948 -0.5361 -0.6459 0.029 Uiso 1 1 calc R U . . .
C8 C -0.90650(10) -0.55547(13) -0.58158(9) 0.0222(4) Uani 1 1 d . . . . .
H8 H -0.9324 -0.5380 -0.5440 0.027 Uiso 1 1 calc R U . . .
C9 C -0.83185(9) -0.58169(13) -0.57465(8) 0.0178(3) Uani 1 1 d . . . . .
H9 H -0.8063 -0.5824 -0.5330 0.021 Uiso 1 1 calc R U . . .
C10 C -0.68356(9) -0.91774(13) -0.64386(8) 0.0159(3) Uani 1 1 d . . . . .
C11 C -0.67222(10) -1.08030(13) -0.58916(9) 0.0237(4) Uani 1 1 d . . . . .
H11A H -0.6202 -1.0782 -0.5717 0.028 Uiso 1 1 calc R U . . .
H11B H -0.6737 -1.1132 -0.6328 0.028 Uiso 1 1 calc R U . . .
C12 C -0.71905(10) -1.14054(14) -0.54423(9) 0.0252(4) Uani 1 1 d . . . . .
H12A H -0.7171 -1.1071 -0.5013 0.038 Uiso 1 1 calc R U . . .
H12B H -0.7003 -1.2119 -0.5399 0.038 Uiso 1 1 calc R U . . .
H12C H -0.7703 -1.1420 -0.5621 0.038 Uiso 1 1 calc R U . . .
C13 C -0.80269(9) -0.83414(12) -0.61761(8) 0.0160(3) Uani 1 1 d D . . . .
C16 C -0.60090(9) -0.73974(12) -0.60359(8) 0.0143(3) Uani 1 1 d . . . . .
C17 C -0.56159(9) -0.73420(13) -0.65982(8) 0.0184(3) Uani 1 1 d . . . . .
H17 H -0.5868 -0.7154 -0.6999 0.022 Uiso 1 1 calc R U . . .
C18 C -0.48642(9) -0.75546(14) -0.65880(8) 0.0190(3) Uani 1 1 d . . . . .
H18 H -0.4608 -0.7521 -0.6979 0.023 Uiso 1 1 calc R U . . .
C19 C -0.44878(9) -0.78170(13) -0.60050(8) 0.0170(3) Uani 1 1 d . . . . .
C20 C -0.48727(9) -0.78694(13) -0.54378(8) 0.0182(3) Uani 1 1 d . . . . .
H20 H -0.4619 -0.8051 -0.5037 0.022 Uiso 1 1 calc R U . . .
C21 C -0.56234(9) -0.76581(13) -0.54543(8) 0.0162(3) Uani 1 1 d . . . . .
H21 H -0.5879 -0.7691 -0.5063 0.019 Uiso 1 1 calc R U . . .
C22 C -0.33503(10) -0.80702(15) -0.65198(9) 0.0256(4) Uani 1 1 d . . . . .
H22A H -0.2838 -0.8279 -0.6411 0.038 Uiso 1 1 calc R U . . .
H22B H -0.3356 -0.7383 -0.6727 0.038 Uiso 1 1 calc R U . . .
H22C H -0.3585 -0.8579 -0.6821 0.038 Uiso 1 1 calc R U . . .
C23 C -0.67022(9) -0.53139(12) -0.63305(8) 0.0161(3) Uani 1 1 d . . . . .
C24 C -0.64144(9) -0.50426(13) -0.57117(8) 0.0199(3) Uani 1 1 d . . . . .
H24 H -0.6461 -0.5508 -0.5357 0.024 Uiso 1 1 calc R U . . .
C25 C -0.60592(10) -0.40925(14) -0.56105(9) 0.0220(4) Uani 1 1 d . . . . .
H25 H -0.5861 -0.3912 -0.5188 0.026 Uiso 1 1 calc R U . . .
C26 C -0.59943(9) -0.34070(13) -0.61278(9) 0.0206(4) Uani 1 1 d . . . . .
H26 H -0.5751 -0.2758 -0.6059 0.025 Uiso 1 1 calc R U . . .
C27 C -0.62836(9) -0.36672(14) -0.67411(9) 0.0211(4) Uani 1 1 d . . . . .
H27 H -0.6243 -0.3195 -0.7093 0.025 Uiso 1 1 calc R U . . .
C28 C -0.66350(9) -0.46205(13) -0.68452(8) 0.0183(3) Uani 1 1 d . . . . .
H28 H -0.6830 -0.4799 -0.7269 0.022 Uiso 1 1 calc R U . . .
O6' O -0.8458(13) -0.8911(17) -0.6579(11) 0.0196(4) Uani 0.082(5) 1 d D . P A 1
C14' C -0.9150(13) -0.921(2) -0.6394(14) 0.0261(5) Uani 0.082(5) 1 d D . P A 1
H14A H -0.9458 -0.8578 -0.6358 0.031 Uiso 0.082(5) 1 calc R U P A 1
H14B H -0.9095 -0.9527 -0.5955 0.031 Uiso 0.082(5) 1 calc R U P A 1
C15' C -0.9548(16) -0.995(2) -0.6837(18) 0.0475(9) Uani 0.082(5) 1 d D . P A 1
H15A H -0.9235 -1.0559 -0.6904 0.071 Uiso 0.082(5) 1 calc R U P A 1
H15B H -0.9668 -0.9613 -0.7257 0.071 Uiso 0.082(5) 1 calc R U P A 1
H15C H -1.0006 -1.0173 -0.6644 0.071 Uiso 0.082(5) 1 calc R U P A 1
O6 O -0.85027(10) -0.86111(15) -0.66624(9) 0.0196(4) Uani 0.918(5) 1 d D . P A 2
C14 C -0.92527(11) -0.8872(2) -0.64860(13) 0.0261(5) Uani 0.918(5) 1 d D . P A 2
H14C H -0.9612 -0.8675 -0.6845 0.031 Uiso 0.918(5) 1 calc R U P A 2
H14D H -0.9376 -0.8480 -0.6091 0.031 Uiso 0.918(5) 1 calc R U P A 2
C15 C -0.93038(15) -1.00189(19) -0.63578(17) 0.0475(9) Uani 0.918(5) 1 d D U P A 2
H15D H -0.8978 -1.0200 -0.5978 0.071 Uiso 0.918(5) 1 calc R U P A 2
H15E H -0.9151 -1.0404 -0.6739 0.071 Uiso 0.918(5) 1 calc R U P A 2
H15F H -0.9816 -1.0201 -0.6272 0.071 Uiso 0.918(5) 1 calc R U P A 2

loop_
_atom_site_aniso_label
_atom_site_aniso_U_11
_atom_site_aniso_U_22
_atom_site_aniso_U_33
_atom_site_aniso_U_23
_atom_site_aniso_U_13
_atom_site_aniso_U_12
O1 0.0171(6) 0.0258(7) 0.0145(6) 0.0020(5) -0.0005(4) 0.0047(5)
O2 0.0233(6) 0.0135(6) 0.0132(6) 0.0001(4) 0.0016(5) -0.0016(4)
O3 0.0263(7) 0.0183(6) 0.0259(7) -0.0018(5) 0.0116(5) 0.0023(5)
O4 0.0273(7) 0.0169(6) 0.0203(6) 0.0037(5) 0.0081(5) 0.0057(5)
O5 0.0197(6) 0.0192(6) 0.0186(6) -0.0010(5) 0.0072(5) -0.0004(5)
O7 0.0151(6) 0.0287(7) 0.0216(6) 0.0022(5) 0.0031(5) 0.0028(5)
N1 0.0167(7) 0.0137(7) 0.0166(7) 0.0017(5) 0.0000(5) 0.0006(5)
C1 0.0192(8) 0.0164(8) 0.0180(8) 0.0008(6) 0.0044(6) -0.0004(6)
C2 0.0160(7) 0.0118(7) 0.0185(8) 0.0011(6) 0.0034(6) 0.0009(6)
C3 0.0145(7) 0.0144(8) 0.0131(7) -0.0002(6) 0.0027(6) 0.0003(6)
C4 0.0135(7) 0.0137(7) 0.0130(7) -0.0012(6) 0.0027(6) -0.0007(6)
C5 0.0157(7) 0.0146(8) 0.0126(7) -0.0007(6) 0.0027(6) -0.0006(6)
C6 0.0181(8) 0.0221(9) 0.0253(9) 0.0036(7) -0.0009(7) -0.0001(6)
C7 0.0157(8) 0.0237(9) 0.0336(10) 0.0062(8) 0.0043(7) 0.0021(7)
C8 0.0214(9) 0.0204(9) 0.0259(9) 0.0027(7) 0.0106(7) 0.0034(7)
C9 0.0202(8) 0.0154(8) 0.0182(8) 0.0015(6) 0.0038(6) 0.0006(6)
C10 0.0153(7) 0.0156(8) 0.0167(8) -0.0021(6) 0.0010(6) -0.0018(6)
C11 0.0293(9) 0.0153(8) 0.0271(9) 0.0032(7) 0.0067(8) 0.0072(7)
C12 0.0306(10) 0.0196(9) 0.0256(9) 0.0018(7) 0.0035(8) 0.0017(7)
C13 0.0160(7) 0.0128(8) 0.0194(8) -0.0001(6) 0.0028(6) 0.0006(6)
C16 0.0155(7) 0.0115(7) 0.0159(8) -0.0004(6) 0.0020(6) -0.0002(6)
C17 0.0180(8) 0.0230(9) 0.0142(8) 0.0018(6) 0.0009(6) -0.0007(6)
C18 0.0166(8) 0.0245(9) 0.0163(8) 0.0015(7) 0.0054(6) -0.0011(6)
C19 0.0141(8) 0.0150(8) 0.0222(8) -0.0011(6) 0.0027(6) -0.0006(6)
C20 0.0185(8) 0.0201(9) 0.0158(8) 0.0008(6) -0.0001(6) 0.0014(6)
C21 0.0183(8) 0.0157(8) 0.0148(8) 0.0009(6) 0.0032(6) 0.0000(6)
C22 0.0185(9) 0.0307(10) 0.0282(10) -0.0017(8) 0.0073(7) 0.0014(7)
C23 0.0149(8) 0.0135(8) 0.0201(8) 0.0000(6) 0.0045(6) 0.0010(6)
C24 0.0243(9) 0.0173(8) 0.0183(8) 0.0016(6) 0.0024(7) -0.0015(6)
C25 0.0249(9) 0.0203(9) 0.0208(9) -0.0022(7) 0.0016(7) -0.0026(7)
C26 0.0188(8) 0.0153(8) 0.0281(9) -0.0014(7) 0.0045(7) -0.0020(6)
C27 0.0209(8) 0.0190(9) 0.0236(9) 0.0040(7) 0.0043(7) -0.0008(6)
C28 0.0180(8) 0.0190(8) 0.0181(8) 0.0020(6) 0.0027(6) -0.0006(6)
O6' 0.0146(6) 0.0239(10) 0.0204(8) -0.0014(7) 0.0022(5) -0.0038(7)
C14' 0.0136(9) 0.0304(13) 0.0346(12) -0.0019(10) 0.0031(8) -0.0030(8)
C15' 0.0356(14) 0.0322(13) 0.077(2) -0.0061(13) 0.0242(14) -0.0118(10)
O6 0.0146(6) 0.0239(10) 0.0204(8) -0.0014(7) 0.0022(5) -0.0038(7)
C14 0.0136(9) 0.0304(13) 0.0346(12) -0.0019(10) 0.0031(8) -0.0030(8)
C15 0.0356(14) 0.0322(13) 0.077(2) -0.0061(13) 0.0242(14) -0.0118(10)

loop_
_atom_type_symbol
_atom_type_description
_atom_type_scat_dispersion_real
_atom_type_scat_dispersion_imag
_atom_type_scat_source
C C 0.0033 0.0016 'International Tables Vol C Tables 4.2.6.8 and 6.1.1.4'
H H 0.0000 0.0000 'International Tables Vol C Tables 4.2.6.8 and 6.1.1.4'
N N 0.0061 0.0033 'International Tables Vol C Tables 4.2.6.8 and 6.1.1.4'
O O 0.0106 0.0060 'International Tables Vol C Tables 4.2.6.8 and 6.1.1.4'

loop_
_geom_angle_atom_site_label_1
_geom_angle_atom_site_label_2
_geom_angle_atom_site_label_3
_geom_angle
_geom_angle_site_symmetry_1
_geom_angle_site_symmetry_3
_geom_angle_publ_flag
C1 O1 N1 107.42(12) . . ?
C5 O2 N1 110.63(11) . . ?
C10 O4 C11 116.36(13) . . ?
C19 O7 C22 117.17(14) . . ?
O1 N1 O2 103.52(11) . . ?
O1 N1 C3 106.52(11) . . ?
O2 N1 C3 104.60(11) . . ?
C2 C1 O1 112.54(14) . . ?
C2 C1 C6 123.44(16) . . ?
C6 C1 O1 123.97(16) . . ?
C1 C2 C3 108.01(13) . . ?
C1 C2 C9 120.09(15) . . ?
C9 C2 C3 131.74(15) . . ?
N1 C3 C4 103.54(12) . . ?
C2 C3 N1 101.92(12) . . ?
C2 C3 C4 114.56(12) . . ?
C23 C3 N1 110.76(12) . . ?
C23 C3 C2 109.17(13) . . ?
C23 C3 C4 115.82(13) . . ?
C3 C4 H4 109.6 . . ?
C3 C4 C5 99.50(12) . . ?
C5 C4 H4 109.6 . . ?
C16 C4 C3 115.58(13) . . ?
C16 C4 H4 109.6 . . ?
C16 C4 C5 112.55(12) . . ?
O2 C5 C4 105.17(12) . . ?
O2 C5 C10 105.55(12) . . ?
O2 C5 C13 112.89(13) . . ?
C4 C5 C10 113.58(13) . . ?
C13 C5 C4 111.76(12) . . ?
C13 C5 C10 107.80(13) . . ?
C1 C6 H6 121.8 . . ?
C1 C6 C7 116.36(17) . . ?
C7 C6 H6 121.8 . . ?
C6 C7 H7 119.4 . . ?
C8 C7 C6 121.23(16) . . ?
C8 C7 H7 119.4 . . ?
C7 C8 H8 119.5 . . ?
C7 C8 C9 121.09(16) . . ?
C9 C8 H8 119.5 . . ?
C2 C9 C8 117.79(16) . . ?
C2 C9 H9 121.1 . . ?
C8 C9 H9 121.1 . . ?
O3 C10 O4 125.97(15) . . ?
O3 C10 C5 124.88(15) . . ?
O4 C10 C5 109.14(13) . . ?
O4 C11 H11A 110.4 . . ?
O4 C11 H11B 110.4 . . ?
O4 C11 C12 106.76(14) . . ?
H11A C11 H11B 108.6 . . ?
C12 C11 H11A 110.4 . . ?
C12 C11 H11B 110.4 . . ?
C11 C12 H12A 109.5 . . ?
C11 C12 H12B 109.5 . . ?
C11 C12 H12C 109.5 . . ?
H12A C12 H12B 109.5 . . ?
H12A C12 H12C 109.5 . . ?
H12B C12 H12C 109.5 . . ?
O5 C13 C5 123.54(15) . . ?
O5 C13 O6' 119.9(12) . . ?
O5 C13 O6 126.21(16) . . ?
O6' C13 C5 113.1(12) . . ?
O6 C13 C5 110.24(15) . . ?
C17 C16 C4 122.47(15) . . ?
C17 C16 C21 118.05(15) . . ?
C21 C16 C4 119.31(14) . . ?
C16 C17 H17 119.2 . . ?
C18 C17 C16 121.51(16) . . ?
C18 C17 H17 119.2 . . ?
C17 C18 H18 120.1 . . ?
C17 C18 C19 119.79(15) . . ?
C19 C18 H18 120.1 . . ?
O7 C19 C18 124.77(15) . . ?
O7 C19 C20 115.87(15) . . ?
C18 C19 C20 119.36(15) . . ?
C19 C20 H20 119.8 . . ?
C21 C20 C19 120.33(16) . . ?
C21 C20 H20 119.8 . . ?
C16 C21 H21 119.5 . . ?
C20 C21 C16 120.96(15) . . ?
C20 C21 H21 119.5 . . ?
O7 C22 H22A 109.5 . . ?
O7 C22 H22B 109.5 . . ?
O7 C22 H22C 109.5 . . ?
H22A C22 H22B 109.5 . . ?
H22A C22 H22C 109.5 . . ?
H22B C22 H22C 109.5 . . ?
C24 C23 C3 119.23(14) . . ?
C24 C23 C28 119.29(15) . . ?
C28 C23 C3 121.15(15) . . ?
C23 C24 H24 119.9 . . ?
C25 C24 C23 120.25(16) . . ?
C25 C24 H24 119.9 . . ?
C24 C25 H25 120.0 . . ?
C26 C25 C24 119.98(16) . . ?
C26 C25 H25 120.0 . . ?
C25 C26 H26 120.0 . . ?
C27 C26 C25 120.07(16) . . ?
C27 C26 H26 120.0 . . ?
C26 C27 H27 119.9 . . ?
C26 C27 C28 120.11(16) . . ?
C28 C27 H27 119.9 . . ?
C23 C28 H28 119.9 . . ?
C27 C28 C23 120.29(16) . . ?
C27 C28 H28 119.9 . . ?
C13 O6' C14' 120(2) . . ?
O6' C14' H14A 108.4 . . ?
O6' C14' H14B 108.4 . . ?
O6' C14' C15' 115(2) . . ?
H14A C14' H14B 107.5 . . ?
C15' C14' H14A 108.4 . . ?
C15' C14' H14B 108.4 . . ?
C14' C15' H15A 109.5 . . ?
C14' C15' H15B 109.5 . . ?
C14' C15' H15C 109.5 . . ?
H15A C15' H15B 109.5 . . ?
H15A C15' H15C 109.5 . . ?
H15B C15' H15C 109.5 . . ?
C13 O6 C14 116.49(17) . . ?
O6 C14 H14C 109.7 . . ?
O6 C14 H14D 109.7 . . ?
O6 C14 C15 109.62(17) . . ?
H14C C14 H14D 108.2 . . ?
C15 C14 H14C 109.7 . . ?
C15 C14 H14D 109.7 . . ?
C14 C15 H15D 109.5 . . ?
C14 C15 H15E 109.5 . . ?
C14 C15 H15F 109.5 . . ?
H15D C15 H15E 109.5 . . ?
H15D C15 H15F 109.5 . . ?
H15E C15 H15F 109.5 . . ?

loop_
_geom_bond_atom_site_label_1
_geom_bond_atom_site_label_2
_geom_bond_distance
_geom_bond_site_symmetry_2
_geom_bond_publ_flag
O1 N1 1.4492(17) . ?
O1 C1 1.3859(19) . ?
O2 N1 1.4639(17) . ?
O2 C5 1.4262(19) . ?
O3 C10 1.1917(19) . ?
O4 C10 1.3340(19) . ?
O4 C11 1.461(2) . ?
O5 C13 1.2053(19) . ?
O7 C19 1.3633(19) . ?
O7 C22 1.432(2) . ?
N1 C3 1.520(2) . ?
C1 C2 1.373(2) . ?
C1 C6 1.381(2) . ?
C2 C3 1.520(2) . ?
C2 C9 1.388(2) . ?
C3 C4 1.542(2) . ?
C3 C23 1.517(2) . ?
C4 H4 1.0000 . ?
C4 C5 1.545(2) . ?
C4 C16 1.515(2) . ?
C5 C10 1.546(2) . ?
C5 C13 1.540(2) . ?
C6 H6 0.9500 . ?
C6 C7 1.391(2) . ?
C7 H7 0.9500 . ?
C7 C8 1.390(3) . ?
C8 H8 0.9500 . ?
C8 C9 1.392(2) . ?
C9 H9 0.9500 . ?
C11 H11A 0.9900 . ?
C11 H11B 0.9900 . ?
C11 C12 1.501(2) . ?
C12 H12A 0.9800 . ?
C12 H12B 0.9800 . ?
C12 H12C 0.9800 . ?
C13 O6' 1.327(16) . ?
C13 O6 1.329(2) . ?
C16 C17 1.390(2) . ?
C16 C21 1.392(2) . ?
C17 H17 0.9500 . ?
C17 C18 1.386(2) . ?
C18 H18 0.9500 . ?
C18 C19 1.387(2) . ?
C19 C20 1.391(2) . ?
C20 H20 0.9500 . ?
C20 C21 1.384(2) . ?
C21 H21 0.9500 . ?
C22 H22A 0.9800 . ?
C22 H22B 0.9800 . ?
C22 H22C 0.9800 . ?
C23 C24 1.392(2) . ?
C23 C28 1.393(2) . ?
C24 H24 0.9500 . ?
C24 C25 1.390(2) . ?
C25 H25 0.9500 . ?
C25 C26 1.390(2) . ?
C26 H26 0.9500 . ?
C26 C27 1.379(3) . ?
C27 H27 0.9500 . ?
C27 C28 1.392(2) . ?
C28 H28 0.9500 . ?
O6' C14' 1.38(3) . ?
C14' H14A 0.9900 . ?
C14' H14B 0.9900 . ?
C14' C15' 1.478(19) . ?
C15' H15A 0.9800 . ?
C15' H15B 0.9800 . ?
C15' H15C 0.9800 . ?
O6 C14 1.462(3) . ?
C14 H14C 0.9900 . ?
C14 H14D 0.9900 . ?
C14 C15 1.500(4) . ?
C15 H15D 0.9800 . ?
C15 H15E 0.9800 . ?
C15 H15F 0.9800 . ?

loop_
_geom_torsion_atom_site_label_1
_geom_torsion_atom_site_label_2
_geom_torsion_atom_site_label_3
_geom_torsion_atom_site_label_4
_geom_torsion
_geom_torsion_site_symmetry_1
_geom_torsion_site_symmetry_2
_geom_torsion_site_symmetry_3
_geom_torsion_site_symmetry_4
_geom_torsion_publ_flag
O1 N1 C3 C2 18.24(14) . . . . ?
O1 N1 C3 C4 137.43(12) . . . . ?
O1 N1 C3 C23 -97.79(14) . . . . ?
O1 C1 C2 C3 1.56(19) . . . . ?
O1 C1 C2 C9 177.52(14) . . . . ?
O1 C1 C6 C7 -177.05(16) . . . . ?
O2 N1 C3 C2 -90.99(13) . . . . ?
O2 N1 C3 C4 28.20(14) . . . . ?
O2 N1 C3 C23 152.98(12) . . . . ?
O2 C5 C10 O3 24.4(2) . . . . ?
O2 C5 C10 O4 -154.92(13) . . . . ?
O2 C5 C13 O5 -152.74(15) . . . . ?
O2 C5 C13 O6' 48.1(12) . . . . ?
O2 C5 C13 O6 28.40(19) . . . . ?
O5 C13 O6' C14' 16(3) . . . . ?
O5 C13 O6 C14 -1.0(3) . . . . ?
O7 C19 C20 C21 179.21(15) . . . . ?
N1 O1 C1 C2 10.69(18) . . . . ?
N1 O1 C1 C6 -171.83(15) . . . . ?
N1 O2 C5 C4 -20.82(15) . . . . ?
N1 O2 C5 C10 -141.20(12) . . . . ?
N1 O2 C5 C13 101.28(14) . . . . ?
N1 C3 C4 C5 -39.12(13) . . . . ?
N1 C3 C4 C16 81.62(15) . . . . ?
N1 C3 C23 C24 -160.73(14) . . . . ?
N1 C3 C23 C28 25.8(2) . . . . ?
C1 O1 N1 O2 91.72(13) . . . . ?
C1 O1 N1 C3 -18.27(15) . . . . ?
C1 C2 C3 N1 -12.27(16) . . . . ?
C1 C2 C3 C4 -123.34(15) . . . . ?
C1 C2 C3 C23 104.92(15) . . . . ?
C1 C2 C9 C8 -0.1(2) . . . . ?
C1 C6 C7 C8 -0.2(3) . . . . ?
C2 C1 C6 C7 0.2(3) . . . . ?
C2 C3 C4 C5 70.98(15) . . . . ?
C2 C3 C4 C16 -168.28(13) . . . . ?
C2 C3 C23 C24 87.82(18) . . . . ?
C2 C3 C23 C28 -85.61(18) . . . . ?
C3 C2 C9 C8 174.73(16) . . . . ?
C3 C4 C5 O2 36.77(14) . . . . ?
C3 C4 C5 C10 151.70(12) . . . . ?
C3 C4 C5 C13 -86.06(14) . . . . ?
C3 C4 C16 C17 -49.5(2) . . . . ?
C3 C4 C16 C21 135.27(15) . . . . ?
C3 C23 C24 C25 -174.02(15) . . . . ?
C3 C23 C28 C27 173.45(15) . . . . ?
C4 C3 C23 C24 -43.2(2) . . . . ?
C4 C3 C23 C28 143.32(15) . . . . ?
C4 C5 C10 O3 -90.3(2) . . . . ?
C4 C5 C10 O4 90.38(15) . . . . ?
C4 C5 C13 O5 -34.4(2) . . . . ?
C4 C5 C13 O6' 166.5(12) . . . . ?
C4 C5 C13 O6 146.73(15) . . . . ?
C4 C16 C17 C18 -174.25(15) . . . . ?
C4 C16 C21 C20 174.57(15) . . . . ?
C5 O2 N1 O1 -116.09(12) . . . . ?
C5 O2 N1 C3 -4.69(14) . . . . ?
C5 C4 C16 C17 63.8(2) . . . . ?
C5 C4 C16 C21 -111.35(16) . . . . ?
C5 C13 O6' C14' 176.4(19) . . . . ?
C5 C13 O6 C14 177.81(15) . . . . ?
C6 C1 C2 C3 -175.94(16) . . . . ?
C6 C1 C2 C9 0.0(3) . . . . ?
C6 C7 C8 C9 0.2(3) . . . . ?
C7 C8 C9 C2 0.0(2) . . . . ?
C9 C2 C3 N1 172.42(16) . . . . ?
C9 C2 C3 C4 61.3(2) . . . . ?
C9 C2 C3 C23 -70.4(2) . . . . ?
C10 O4 C11 C12 -161.84(15) . . . . ?
C10 C5 C13 O5 91.07(18) . . . . ?
C10 C5 C13 O6' -68.0(12) . . . . ?
C10 C5 C13 O6 -87.78(17) . . . . ?
C11 O4 C10 O3 -3.8(2) . . . . ?
C11 O4 C10 C5 175.51(14) . . . . ?
C13 C5 C10 O3 145.33(16) . . . . ?
C13 C5 C10 O4 -34.02(17) . . . . ?
C13 O6' C14' C15' -172(3) . . . . ?
C13 O6 C14 C15 -91.2(3) . . . . ?
C16 C4 C5 O2 -86.15(15) . . . . ?
C16 C4 C5 C10 28.78(18) . . . . ?
C16 C4 C5 C13 151.01(13) . . . . ?
C16 C17 C18 C19 -0.8(3) . . . . ?
C17 C16 C21 C20 -0.8(2) . . . . ?
C17 C18 C19 O7 -179.00(16) . . . . ?
C17 C18 C19 C20 0.4(3) . . . . ?
C18 C19 C20 C21 -0.2(3) . . . . ?
C19 C20 C21 C16 0.5(3) . . . . ?
C21 C16 C17 C18 1.0(2) . . . . ?
C22 O7 C19 C18 -6.0(2) . . . . ?
C22 O7 C19 C20 174.54(15) . . . . ?
C23 C3 C4 C5 -160.56(13) . . . . ?
C23 C3 C4 C16 -39.82(19) . . . . ?
C23 C24 C25 C26 0.4(3) . . . . ?
C24 C23 C28 C27 0.0(2) . . . . ?
C24 C25 C26 C27 0.1(3) . . . . ?
C25 C26 C27 C28 -0.6(3) . . . . ?
C26 C27 C28 C23 0.5(3) . . . . ?
C28 C23 C24 C25 -0.5(2) . . . . ?
